data_7000850
loop_
_publ_author_name
'Mackay, Fiona S.'
'Farrer, Nicola J.'
'Salassa, Luca'
'Tai, Hui-Chung'
'Deeth, Robert J.'
'Moggach, Stephen A.'
'Wood, Peter A.'
'Parsons, Simon'
'Sadler, Peter J.'

_publ_section_title
;
 Synthesis, characterisation and photochemistry of PtIV pyridyl azido
 acetato complexes
;
_journal_issue 13
_journal_name_full 'Dalton Transactions'
_journal_page_first 2315
_journal_page_last 2325
_journal_paper_doi 10.1039/b820550g
_journal_year 2009
_chemical_compound_source 'Fiona Mackay FM05D'
_chemical_formula_moiety '[Pt(Bipy)(OAc)(N3)]'
_chemical_formula_sum 'C14 H14 N8 O4 Pt'
_chemical_formula_weight 553.42
_chemical_name_systematic
;
?
;
_space_group_IT_number 60
_symmetry_cell_setting orthorhombic
_symmetry_space_group_name_Hall '-P 2n 2ab'
_symmetry_space_group_name_H-M 'P b c n'
_atom_sites_solution_hydrogens geometric/difmap
_atom_sites_solution_primary Patterson
_atom_sites_solution_secondary difmap
_audit_creation_date 05-12-19
_audit_creation_method SHELXL-97
_cell_angle_alpha 90.00
_cell_angle_beta 90.00
_cell_angle_gamma 90.00
_cell_formula_units_Z 4
_cell_length_a 8.0488(4)
_cell_length_b 14.1103(7)
_cell_length_c 15.3280(7)
_cell_measurement_reflns_used 5495
_cell_measurement_temperature 150(2)
_cell_measurement_theta_max 20.5
_cell_measurement_theta_min 2.5
_cell_volume 1740.82(15)
_computing_cell_refinement Saint
_computing_data_collection Smart
_computing_data_reduction Saint
_computing_molecular_graphics XP
_computing_publication_material 'XCIF, PLATON'
_computing_structure_refinement 'SHELXL-97 (Sheldrick, 1997)'
_computing_structure_solution DIRDIF
_diffrn_ambient_temperature 150(2)
_diffrn_measured_fraction_theta_full 1.000
_diffrn_measured_fraction_theta_max 0.943
_diffrn_measurement_device_type 'Bruker Smart Apex ccd'
_diffrn_measurement_method 'Omega and Phi'
_diffrn_radiation_monochromator graphite
_diffrn_radiation_source 'fine-focus sealed tube'
_diffrn_radiation_type MoK\a
_diffrn_radiation_wavelength 0.71073
_diffrn_reflns_av_R_equivalents 0.0377
_diffrn_reflns_av_sigmaI/netI 0.0215
_diffrn_reflns_limit_h_max 10
_diffrn_reflns_limit_h_min -11
_diffrn_reflns_limit_k_max 18
_diffrn_reflns_limit_k_min -19
_diffrn_reflns_limit_l_max 21
_diffrn_reflns_limit_l_min -18
_diffrn_reflns_number 21880
_diffrn_reflns_theta_full 27.51
_diffrn_reflns_theta_max 29.61
_diffrn_reflns_theta_min 2.66
_exptl_absorpt_coefficient_mu 8.101
_exptl_absorpt_correction_T_max 0.72506
_exptl_absorpt_correction_T_min 0.05796
_exptl_absorpt_correction_type 'Integration + Multiscan'
_exptl_absorpt_process_details 'Sadabs Tmin/max = 0.718'
_exptl_crystal_colour Yellow
_exptl_crystal_density_diffrn 2.112
_exptl_crystal_density_method 'not measured'
_exptl_crystal_description 'plate deveopled in (001)'
_exptl_crystal_F_000 1056
_exptl_crystal_recrystallization_method
;
>From water at 4degC.
;
_exptl_crystal_size_max 0.84
_exptl_crystal_size_mid 0.55
_exptl_crystal_size_min 0.04
_refine_diff_density_max 1.267
_refine_diff_density_min -0.891
_refine_diff_density_rms 0.107
_refine_ls_extinction_method none
_refine_ls_goodness_of_fit_ref 1.112
_refine_ls_hydrogen_treatment 'riding/rotating group (Me)'
_refine_ls_matrix_type full
_refine_ls_number_parameters 124
_refine_ls_number_reflns 2307
_refine_ls_number_restraints 0
_refine_ls_restrained_S_all 1.112
_refine_ls_R_factor_all 0.0380
_refine_ls_R_factor_gt 0.0243
_refine_ls_shift/su_max 0.000
_refine_ls_shift/su_mean 0.000
_refine_ls_structure_factor_coef Fsqd
_refine_ls_weighting_details 'calc w=1/[\s^2^(Fo^2^)+(0.0226P)^2^+2.9003P] where P=(Fo^2^+2Fc^2^)/3'
_refine_ls_weighting_scheme calc
_refine_ls_wR_factor_gt 0.0531
_refine_ls_wR_factor_ref 0.0582
_reflns_number_gt 1738
_reflns_number_total 2307
_reflns_threshold_expression >2sigma(I)
_cod_data_source_file b820550g.txt
_cod_data_source_block ps0564
_cod_depositor_comments
;
The following automatic conversions were performed:
'_symmetry_cell_setting' value 'Orthorhombic' changed to 'orthorhombic'
according to '/home/saulius/struct/CIF-dictionaries/cif_core.dic'
dictionary named 'cif_core.dic' version 2.4.1 from 2010-06-29.

Automatic conversion script
Id: cif_fix_enum 1527 2010-12-29 10:47:43Z saulius 
;
_cod_original_sg_symbol_H-M Pbcn
_cod_database_code 7000850

loop_
_symmetry_equiv_pos_as_xyz
'x, y, z'
'-x+1/2, -y+1/2, z+1/2'
'-x, y, -z+1/2'
'x+1/2, -y+1/2, -z'
'-x, -y, -z'
'x-1/2, y-1/2, -z-1/2'
'x, -y, z-1/2'
'-x-1/2, y-1/2, z'

loop_
_atom_site_label
_atom_site_type_symbol
_atom_site_fract_x
_atom_site_fract_y
_atom_site_fract_z
_atom_site_U_iso_or_equiv
_atom_site_adp_type
_atom_site_occupancy
_atom_site_symmetry_multiplicity
_atom_site_calc_flag
_atom_site_refinement_flags
_atom_site_disorder_assembly
_atom_site_disorder_group
Pt1 Pt 0.0000 0.233929(12) 0.2500 0.02279(7) Uani 1 2 d S . .
N11 N 0.0744(4) 0.3357(2) 0.1657(2) 0.0379(8) Uani 1 1 d . . .
N21 N -0.0244(4) 0.4008(3) 0.1554(2) 0.0439(9) Uani 1 1 d . . .
N31 N -0.1082(6) 0.4651(3) 0.1425(3) 0.0683(13) Uani 1 1 d . . .
N12 N 0.0658(4) 0.1236(2) 0.17198(19) 0.0264(6) Uani 1 1 d . . .
C22 C 0.1378(4) 0.1338(3) 0.0938(2) 0.0353(9) Uani 1 1 d . . .
H22 H 0.1555 0.1955 0.0707 0.042 Uiso 1 1 calc R . .
C32 C 0.1867(5) 0.0549(4) 0.0465(3) 0.0479(12) Uani 1 1 d . . .
H32 H 0.2389 0.0622 -0.0087 0.057 Uiso 1 1 calc R . .
C42 C 0.1589(6) -0.0334(4) 0.0800(3) 0.0567(14) Uani 1 1 d . . .
H42 H 0.1897 -0.0880 0.0476 0.068 Uiso 1 1 calc R . .
C52 C 0.0866(6) -0.0432(3) 0.1605(3) 0.0505(12) Uani 1 1 d . . .
H52 H 0.0690 -0.1045 0.1844 0.061 Uiso 1 1 calc R . .
C62 C 0.0393(4) 0.0370(3) 0.2067(3) 0.0341(9) Uani 1 1 d . . .
O13 O -0.2394(3) 0.23290(17) 0.21048(16) 0.0278(5) Uani 1 1 d . . .
O23 O -0.1884(3) 0.2219(2) 0.06582(17) 0.0424(7) Uani 1 1 d . . .
C13 C -0.2818(4) 0.2213(2) 0.1279(2) 0.0289(8) Uani 1 1 d . . .
C23 C -0.4660(4) 0.2052(3) 0.1166(3) 0.0388(9) Uani 1 1 d . . .
H23A H -0.5042 0.2377 0.0637 0.058 Uiso 1 1 calc R . .
H23B H -0.5254 0.2304 0.1673 0.058 Uiso 1 1 calc R . .
H23C H -0.4878 0.1371 0.1113 0.058 Uiso 1 1 calc R . .

loop_
_atom_site_aniso_label
_atom_site_aniso_U_11
_atom_site_aniso_U_22
_atom_site_aniso_U_33
_atom_site_aniso_U_23
_atom_site_aniso_U_13
_atom_site_aniso_U_12
Pt1 0.02105(10) 0.02340(11) 0.02393(10) 0.000 -0.00011(7) 0.000
N11 0.0390(17) 0.0376(19) 0.0372(18) 0.0106(15) -0.0011(15) -0.0126(16)
N21 0.049(2) 0.038(2) 0.044(2) 0.0134(16) -0.0193(16) -0.0164(18)
N31 0.080(3) 0.044(2) 0.082(3) 0.022(2) -0.038(3) -0.002(2)
N12 0.0205(12) 0.0306(16) 0.0280(15) -0.0040(13) -0.0023(12) 0.0010(13)
C22 0.0235(16) 0.056(3) 0.0268(19) -0.0078(17) 0.0006(14) 0.0015(17)
C32 0.0325(19) 0.077(3) 0.034(2) -0.022(2) -0.0061(17) 0.016(2)
C42 0.052(3) 0.065(3) 0.054(3) -0.036(3) -0.023(2) 0.030(2)
C52 0.059(3) 0.034(2) 0.059(3) -0.013(2) -0.025(2) 0.017(2)
C62 0.0308(18) 0.0294(18) 0.042(2) -0.0067(17) -0.0133(16) 0.0054(15)
O13 0.0229(11) 0.0347(14) 0.0258(13) 0.0007(11) -0.0018(11) 0.0010(10)
O23 0.0390(15) 0.0603(19) 0.0279(14) 0.0017(13) -0.0003(12) -0.0017(14)
C13 0.0280(18) 0.0225(17) 0.036(2) 0.0033(15) 0.0000(15) 0.0024(14)
C23 0.034(2) 0.041(2) 0.042(2) 0.002(2) -0.0081(15) -0.0027(17)

loop_
_atom_type_symbol
_atom_type_description
_atom_type_scat_dispersion_real
_atom_type_scat_dispersion_imag
_atom_type_scat_source
C C 0.0033 0.0016 'International Tables Vol C Tables 4.2.6.8 and 6.1.1.4'
H H 0.0000 0.0000 'International Tables Vol C Tables 4.2.6.8 and 6.1.1.4'
N N 0.0061 0.0033 'International Tables Vol C Tables 4.2.6.8 and 6.1.1.4'
O O 0.0106 0.0060 'International Tables Vol C Tables 4.2.6.8 and 6.1.1.4'
Pt Pt -1.7033 8.3905 'International Tables Vol C Tables 4.2.6.8 and 6.1.1.4'

loop_
_geom_angle_atom_site_label_1
_geom_angle_atom_site_label_2
_geom_angle_atom_site_label_3
_geom_angle
_geom_angle_site_symmetry_1
_geom_angle_site_symmetry_3
_geom_angle_publ_flag
O13 Pt1 O13 179.18(14) 3 . ?
O13 Pt1 N11 95.50(12) 3 3 ?
O13 Pt1 N11 85.08(12) . 3 ?
O13 Pt1 N11 85.08(12) 3 . ?
O13 Pt1 N11 95.50(12) . . ?
N11 Pt1 N11 89.5(2) 3 . ?
O13 Pt1 N12 85.55(11) 3 . ?
O13 Pt1 N12 93.82(11) . . ?
N11 Pt1 N12 175.25(13) 3 . ?
N11 Pt1 N12 95.22(14) . . ?
O13 Pt1 N12 93.82(11) 3 3 ?
O13 Pt1 N12 85.55(11) . 3 ?
N11 Pt1 N12 95.22(14) 3 3 ?
N11 Pt1 N12 175.25(13) . 3 ?
N12 Pt1 N12 80.07(17) . 3 ?
N21 N11 Pt1 115.0(3) . . ?
N31 N21 N11 175.2(5) . . ?
C22 N12 C62 121.2(3) . . ?
C22 N12 Pt1 123.8(3) . . ?
C62 N12 Pt1 114.8(3) . . ?
N12 C22 C32 120.3(4) . . ?
C42 C32 C22 119.3(4) . . ?
C32 C42 C52 120.0(4) . . ?
C42 C52 C62 119.6(4) . . ?
N12 C62 C52 119.6(4) . . ?
N12 C62 C62 115.1(2) . 3 ?
C52 C62 C62 125.4(3) . 3 ?
C13 O13 Pt1 122.3(2) . . ?
O23 C13 O13 126.3(3) . . ?
O23 C13 C23 121.3(4) . . ?
O13 C13 C23 112.5(3) . . ?

loop_
_geom_bond_atom_site_label_1
_geom_bond_atom_site_label_2
_geom_bond_distance
_geom_bond_site_symmetry_2
_geom_bond_publ_flag
Pt1 O13 2.020(2) 3 ?
Pt1 O13 2.020(2) . ?
Pt1 N11 2.022(3) 3 ?
Pt1 N11 2.022(3) . ?
Pt1 N12 2.033(3) . ?
Pt1 N12 2.033(3) 3 ?
N11 N21 1.225(5) . ?
N21 N31 1.147(5) . ?
N12 C22 1.338(4) . ?
N12 C62 1.350(5) . ?
C22 C32 1.386(6) . ?
C32 C42 1.367(7) . ?
C42 C52 1.370(7) . ?
C52 C62 1.388(5) . ?
C62 C62 1.471(8) 3 ?
O13 C13 1.320(4) . ?
O23 C13 1.213(4) . ?
C13 C23 1.510(5) . ?
